data_1555950
loop_
_publ_author_name
'Michalak, Karol'
'Morawiak, Maja'
'Wicha, Jerzy'

_publ_section_title
;
 Synthetic Approach to the Core Structure of Oleandrin and Related Cardiac
 Glycosides with Highly Functionalized Ring D.
;
_journal_issue 23
_journal_name_full 'Organic letters'
_journal_page_first 6148
_journal_page_last 6151
_journal_paper_doi 10.1021/acs.orglett.6b03157
_journal_volume 18
_journal_year 2016
_chemical_formula_moiety 'C24 H34 O4'
_chemical_formula_sum 'C24 H34 O4'
_chemical_formula_weight 386.51
_space_group_crystal_system monoclinic
_space_group_IT_number 4
_space_group_name_Hall 'P 2yb'
_space_group_name_H-M_alt 'P 1 21 1'
_atom_sites_solution_hydrogens mixed
_atom_sites_solution_primary direct
_atom_sites_solution_secondary difmap
_audit_creation_method SHELXL-2014
_cell_angle_alpha 90
_cell_angle_beta 113.6460(10)
_cell_angle_gamma 90
_cell_formula_units_Z 2
_cell_length_a 12.0052(2)
_cell_length_b 7.56960(10)
_cell_length_c 12.6467(2)
_cell_measurement_reflns_used 3189
_cell_measurement_temperature 296(2)
_cell_measurement_theta_max 68.35
_cell_measurement_theta_min 3.81
_cell_volume 1052.77(3)
_computing_cell_refinement 'Bruker SAINT'
_computing_data_collection 'Bruker APEX2'
_computing_data_reduction 'Bruker SAINT'
_computing_molecular_graphics 'Bruker SHELXTL'
_computing_publication_material 'Bruker SHELXTL'
_computing_structure_refinement 'SHELXL-2014 (Sheldrick, 2014)'
_computing_structure_solution 'SHELXL-2014 (Sheldrick, 2014)'
_diffrn_ambient_temperature 296(2)
_diffrn_measured_fraction_theta_full 0.997
_diffrn_measured_fraction_theta_max 0.994
_diffrn_measurement_device_type 'Bruker APEX-II CCD'
_diffrn_measurement_method '\f and \w scans'
_diffrn_radiation_monochromator graphite
_diffrn_radiation_type CuK\a
_diffrn_radiation_wavelength 1.54178
_diffrn_reflns_av_R_equivalents 0.0559
_diffrn_reflns_av_unetI/netI 0.0401
_diffrn_reflns_Laue_measured_fraction_full 0.997
_diffrn_reflns_Laue_measured_fraction_max 0.994
_diffrn_reflns_limit_h_max 14
_diffrn_reflns_limit_h_min -14
_diffrn_reflns_limit_k_max 8
_diffrn_reflns_limit_k_min -8
_diffrn_reflns_limit_l_max 14
_diffrn_reflns_limit_l_min -15
_diffrn_reflns_number 18615
_diffrn_reflns_point_group_measured_fraction_full 0.996
_diffrn_reflns_point_group_measured_fraction_max 0.993
_diffrn_reflns_theta_full 67.679
_diffrn_reflns_theta_max 68.353
_diffrn_reflns_theta_min 3.815
_diffrn_source 'fine-focus sealed tube'
_exptl_absorpt_coefficient_mu 0.645
_exptl_absorpt_correction_T_max 0.8670
_exptl_absorpt_correction_T_min 0.7470
_exptl_absorpt_correction_type numerical
_exptl_absorpt_process_details sadabs
_exptl_crystal_colour colorless
_exptl_crystal_density_diffrn 1.219
_exptl_crystal_density_method 'not measured'
_exptl_crystal_description prisms
_exptl_crystal_F_000 420
_exptl_crystal_size_max 0.481
_exptl_crystal_size_mid 0.290
_exptl_crystal_size_min 0.227
_refine_diff_density_max 0.107
_refine_diff_density_min -0.115
_refine_diff_density_rms 0.028
_refine_ls_abs_structure_details
;
 Refined as an inversion twin.
;
_refine_ls_abs_structure_Flack -0.1(3)
_refine_ls_extinction_method none
_refine_ls_goodness_of_fit_ref 1.041
_refine_ls_hydrogen_treatment mixed
_refine_ls_matrix_type full
_refine_ls_number_parameters 281
_refine_ls_number_reflns 3734
_refine_ls_number_restraints 1
_refine_ls_restrained_S_all 1.041
_refine_ls_R_factor_all 0.0457
_refine_ls_R_factor_gt 0.0365
_refine_ls_shift/su_max 0.000
_refine_ls_shift/su_mean 0.000
_refine_ls_structure_factor_coef Fsqd
_refine_ls_weighting_details 'w=1/[\s^2^(Fo^2^)+(0.0370P)^2^+0.1569P] where P=(Fo^2^+2Fc^2^)/3'
_refine_ls_weighting_scheme calc
_refine_ls_wR_factor_gt 0.0879
_refine_ls_wR_factor_ref 0.0944
_reflns_Friedel_coverage 0.847
_reflns_Friedel_fraction_full 0.996
_reflns_Friedel_fraction_max 0.993
_reflns_number_gt 3189
_reflns_number_total 3734
_reflns_threshold_expression 'I > 2\s(I)'
_cod_data_source_file ol6b03157_si_003.cif
_cod_data_source_block MK9_0m
_cod_original_sg_symbol_H-M 'P 21'
_cod_database_code 1555950
_shelx_space_group_comment
;
The symmetry employed for this shelxl refinement is uniquely defined
by the following loop, which should always be used as a source of
symmetry information in preference to the above space-group names.
They are only intended as comments.
;
_shelx_estimated_absorpt_t_min 0.747
_shelx_estimated_absorpt_t_max 0.867
_shelxl_version_number 2014-3

loop_
_space_group_symop_operation_xyz
'x, y, z'
'-x, y+1/2, -z'

loop_
_atom_site_label
_atom_site_type_symbol
_atom_site_fract_x
_atom_site_fract_y
_atom_site_fract_z
_atom_site_U_iso_or_equiv
_atom_site_adp_type
_atom_site_occupancy
_atom_site_site_symmetry_order
_atom_site_calc_flag
_atom_site_refinement_flags_posn
_atom_site_refinement_flags_adp
O1 O 0.22104(17) 0.9475(3) 0.32745(16) 0.0518(5) Uani 1 1 d . .
O2 O 0.4172(2) 1.0179(3) 0.2297(2) 0.0641(6) Uani 1 1 d . .
O4 O 0.4500(2) 0.5209(4) 0.0379(2) 0.0771(7) Uani 1 1 d . .
O3 O -0.41951(18) 0.8344(3) 0.42618(18) 0.0653(6) Uani 1 1 d . .
C1 C -0.1572(3) 0.6157(4) 0.3820(3) 0.0528(7) Uani 1 1 d . .
H1A H -0.1469 0.4964 0.3594 0.063 Uiso 1 1 calc R U
H1B H -0.0917 0.6387 0.4564 0.063 Uiso 1 1 calc R U
C2 C -0.2785(3) 0.6269(4) 0.3949(3) 0.0565(7) Uani 1 1 d . .
H2A H -0.3441 0.5929 0.3229 0.068 Uiso 1 1 calc R U
H2B H -0.2777 0.5453 0.4543 0.068 Uiso 1 1 calc R U
C3 C -0.3004(3) 0.8127(4) 0.4268(3) 0.0545(7) Uani 1 1 d . .
H3 H -0.2398 0.8394 0.5044 0.065 Uiso 1 1 calc R U
C4 C -0.2889(3) 0.9475(4) 0.3436(3) 0.0595(8) Uani 1 1 d . .
H4A H -0.2955 1.0651 0.3709 0.071 Uiso 1 1 calc R U
H4B H -0.3553 0.9318 0.2687 0.071 Uiso 1 1 calc R U
C5 C -0.1686(3) 0.9316(4) 0.3306(3) 0.0486(6) Uani 1 1 d . .
C6 C -0.1546(3) 1.0761(4) 0.2528(3) 0.0607(8) Uani 1 1 d . .
H6A H -0.2156 1.0604 0.1750 0.073 Uiso 1 1 calc R U
H6B H -0.1676 1.1906 0.2804 0.073 Uiso 1 1 calc R U
C7 C -0.0286(3) 1.0703(3) 0.2514(3) 0.0514(7) Uani 1 1 d . .
H7A H -0.0239 1.1573 0.1970 0.062 Uiso 1 1 calc R U
H7B H 0.0315 1.1009 0.3274 0.062 Uiso 1 1 calc R U
C8 C 0.0005(2) 0.8893(3) 0.2179(2) 0.0429(6) Uani 1 1 d . .
C9 C -0.0167(2) 0.7421(3) 0.2952(2) 0.0420(6) Uani 1 1 d . .
C10 C -0.1465(2) 0.7450(3) 0.2934(2) 0.0444(6) Uani 1 1 d . .
C11 C 0.0231(3) 0.5609(4) 0.2672(3) 0.0553(7) Uani 1 1 d . .
H11A H 0.0197 0.4751 0.3227 0.066 Uiso 1 1 calc R U
H11B H -0.0341 0.5239 0.1914 0.066 Uiso 1 1 calc R U
C12 C 0.1513(3) 0.5609(3) 0.2690(3) 0.0536(7) Uani 1 1 d . .
H12A H 0.2099 0.5822 0.3472 0.064 Uiso 1 1 calc R U
H12B H 0.1682 0.4455 0.2454 0.064 Uiso 1 1 calc R U
C13 C 0.1665(2) 0.7015(3) 0.1890(2) 0.0439(6) Uani 1 1 d . .
C14 C 0.1274(2) 0.8761(3) 0.2228(2) 0.0416(6) Uani 1 1 d . .
C15 C 0.2084(3) 1.0148(4) 0.2164(2) 0.0505(6) Uani 1 1 d . .
H15 H 0.1774 1.1345 0.1926 0.061 Uiso 1 1 calc R U
C16 C 0.3014(3) 0.9372(4) 0.1786(3) 0.0504(6) Uani 1 1 d . .
C17 C 0.3007(3) 0.7397(4) 0.2079(2) 0.0454(6) Uani 1 1 d . .
C18 C -0.2416(3) 0.6955(5) 0.1729(3) 0.0651(8) Uani 1 1 d . .
H18A H -0.2372 0.5711 0.1604 0.098 Uiso 1 1 calc R U
H18B H -0.2256 0.7600 0.1152 0.098 Uiso 1 1 calc R U
H18C H -0.3214 0.7245 0.1680 0.098 Uiso 1 1 calc R U
C19 C 0.0898(3) 0.6618(5) 0.0619(3) 0.0635(8) Uani 1 1 d . .
H19A H 0.0061 0.6498 0.0500 0.095 Uiso 1 1 calc R U
H19B H 0.1174 0.5538 0.0405 0.095 Uiso 1 1 calc R U
H19C H 0.0980 0.7567 0.0151 0.095 Uiso 1 1 calc R U
C20 C 0.3577(3) 0.6216(4) 0.1487(2) 0.0488(6) Uani 1 1 d . .
C21 C 0.3987(3) 0.6634(5) 0.0681(3) 0.0683(9) Uani 1 1 d . .
H21 H 0.3931 0.7755 0.0363 0.082 Uiso 1 1 calc R U
C22 C 0.3853(3) 0.4392(4) 0.1710(3) 0.0616(8) Uani 1 1 d . .
H22 H 0.3688 0.3699 0.2237 0.074 Uiso 1 1 calc R U
C23 C 0.4393(3) 0.3855(5) 0.1025(3) 0.0673(9) Uani 1 1 d . .
H23 H 0.4658 0.2708 0.0999 0.081 Uiso 1 1 calc R U
C24 C -0.4398(3) 0.7448(5) 0.5142(3) 0.0738(10) Uani 1 1 d . .
H24A H -0.4451 0.6202 0.4989 0.111 Uiso 1 1 calc R U
H24B H -0.5144 0.7854 0.5168 0.111 Uiso 1 1 calc R U
H24C H -0.3736 0.7677 0.5870 0.111 Uiso 1 1 calc R U
H5 H -0.101(2) 0.953(4) 0.408(2) 0.046(7) Uiso 1 1 d . .
H8 H -0.054(2) 0.868(3) 0.138(2) 0.038(7) Uiso 1 1 d . .
H9 H 0.045(2) 0.769(3) 0.377(2) 0.038(6) Uiso 1 1 d . .
H16 H 0.273(2) 0.952(4) 0.090(3) 0.046(7) Uiso 1 1 d . .
H17 H 0.352(2) 0.731(4) 0.294(2) 0.041(7) Uiso 1 1 d . .
H2 H 0.465(4) 0.960(6) 0.297(4) 0.096(14) Uiso 1 1 d . .

loop_
_atom_site_aniso_label
_atom_site_aniso_U_11
_atom_site_aniso_U_22
_atom_site_aniso_U_33
_atom_site_aniso_U_23
_atom_site_aniso_U_13
_atom_site_aniso_U_12
O1 0.0555(11) 0.0469(11) 0.0478(10) -0.0105(8) 0.0154(9) -0.0050(8)
O2 0.0553(12) 0.0477(12) 0.0894(17) 0.0061(11) 0.0289(12) -0.0074(10)
O4 0.0867(16) 0.0819(17) 0.0836(16) -0.0146(14) 0.0561(14) -0.0037(14)
O3 0.0583(12) 0.0797(15) 0.0653(13) 0.0181(11) 0.0326(11) 0.0127(11)
C1 0.0589(17) 0.0430(16) 0.0606(17) 0.0058(13) 0.0284(14) 0.0029(13)
C2 0.0638(18) 0.0522(19) 0.0595(18) 0.0040(14) 0.0309(15) -0.0023(14)
C3 0.0495(15) 0.061(2) 0.0551(17) 0.0033(14) 0.0229(13) 0.0022(13)
C4 0.0603(17) 0.0479(17) 0.077(2) 0.0073(15) 0.0345(16) 0.0081(13)
C5 0.0515(15) 0.0379(15) 0.0571(17) 0.0026(12) 0.0225(14) 0.0040(12)
C6 0.0663(19) 0.0391(17) 0.084(2) 0.0108(14) 0.0380(17) 0.0099(13)
C7 0.0622(17) 0.0340(16) 0.0627(18) 0.0050(12) 0.0299(14) 0.0039(12)
C8 0.0495(14) 0.0357(15) 0.0403(14) 0.0006(10) 0.0149(12) -0.0005(11)
C9 0.0473(14) 0.0338(14) 0.0435(15) -0.0004(11) 0.0167(12) -0.0018(11)
C10 0.0468(15) 0.0397(15) 0.0438(14) -0.0009(11) 0.0152(12) -0.0003(11)
C11 0.0679(18) 0.0347(16) 0.074(2) -0.0003(13) 0.0401(16) -0.0018(12)
C12 0.0667(18) 0.0323(16) 0.0709(19) 0.0055(12) 0.0373(16) 0.0046(12)
C13 0.0526(15) 0.0366(14) 0.0442(15) -0.0037(11) 0.0213(12) -0.0029(11)
C14 0.0487(14) 0.0346(15) 0.0378(13) -0.0017(10) 0.0136(11) -0.0014(10)
C15 0.0571(16) 0.0344(14) 0.0600(17) 0.0025(12) 0.0233(14) -0.0016(12)
C16 0.0539(15) 0.0404(15) 0.0569(17) 0.0052(13) 0.0223(13) -0.0016(12)
C17 0.0521(15) 0.0383(15) 0.0470(16) 0.0007(11) 0.0209(13) 0.0010(11)
C18 0.0542(17) 0.078(2) 0.0560(18) -0.0102(15) 0.0146(14) -0.0125(16)
C19 0.0673(19) 0.067(2) 0.0547(18) -0.0200(15) 0.0229(15) -0.0078(15)
C20 0.0554(16) 0.0441(17) 0.0518(15) -0.0043(12) 0.0266(13) -0.0015(12)
C21 0.082(2) 0.060(2) 0.078(2) 0.0009(17) 0.0481(19) 0.0001(17)
C22 0.0710(19) 0.0511(18) 0.0716(19) -0.0013(15) 0.0382(16) 0.0038(15)
C23 0.070(2) 0.058(2) 0.082(2) -0.0122(17) 0.0393(18) 0.0016(15)
C24 0.073(2) 0.091(3) 0.067(2) 0.0159(18) 0.0383(18) 0.0068(18)

loop_
_atom_type_symbol
_atom_type_description
_atom_type_scat_dispersion_real
_atom_type_scat_dispersion_imag
_atom_type_scat_source
C C 0.0181 0.0091 'International Tables Vol C Tables 4.2.6.8 and 6.1.1.4'
H H 0.0000 0.0000 'International Tables Vol C Tables 4.2.6.8 and 6.1.1.4'
O O 0.0492 0.0322 'International Tables Vol C Tables 4.2.6.8 and 6.1.1.4'

loop_
_geom_angle_atom_site_label_1
_geom_angle_atom_site_label_2
_geom_angle_atom_site_label_3
_geom_angle
C15 O1 C14 60.32(17)
C23 O4 C21 105.5(2)
C24 O3 C3 115.4(2)
C2 C1 C10 113.9(2)
C3 C2 C1 110.7(2)
O3 C3 C4 106.7(2)
O3 C3 C2 112.5(2)
C4 C3 C2 111.5(2)
C3 C4 C5 112.2(2)
C4 C5 C6 111.6(2)
C4 C5 C10 113.0(2)
C6 C5 C10 112.5(2)
C7 C6 C5 110.7(2)
C8 C7 C6 111.8(2)
C14 C8 C7 113.1(2)
C14 C8 C9 108.4(2)
C7 C8 C9 111.7(2)
C11 C9 C10 114.3(2)
C11 C9 C8 111.3(2)
C10 C9 C8 111.6(2)
C1 C10 C18 108.8(2)
C1 C10 C5 106.7(2)
C18 C10 C5 111.9(2)
C1 C10 C9 111.1(2)
C18 C10 C9 110.7(2)
C5 C10 C9 107.6(2)
C12 C11 C9 113.6(2)
C13 C12 C11 112.1(2)
C14 C13 C12 106.6(2)
C14 C13 C19 110.1(2)
C12 C13 C19 112.2(2)
C14 C13 C17 102.2(2)
C12 C13 C17 114.7(2)
C19 C13 C17 110.3(2)
O1 C14 C15 59.48(17)
O1 C14 C8 114.5(2)
C15 C14 C8 129.7(2)
O1 C14 C13 111.5(2)
C15 C14 C13 108.8(2)
C8 C14 C13 117.9(2)
O1 C15 C14 60.20(16)
O1 C15 C16 111.8(2)
C14 C15 C16 109.6(2)
O2 C16 C15 114.0(2)
O2 C16 C17 114.1(2)
C15 C16 C17 103.1(2)
C20 C17 C16 114.3(2)
C20 C17 C13 117.7(2)
C16 C17 C13 104.4(2)
C21 C20 C22 104.7(3)
C21 C20 C17 128.5(3)
C22 C20 C17 126.7(3)
C20 C21 O4 111.8(3)
C23 C22 C20 107.6(3)
C22 C23 O4 110.5(3)

loop_
_geom_bond_atom_site_label_1
_geom_bond_atom_site_label_2
_geom_bond_distance
O1 C15 1.443(3)
O1 C14 1.454(3)
O2 C16 1.415(4)
O4 C23 1.349(4)
O4 C21 1.370(4)
O3 C24 1.405(4)
O3 C3 1.436(3)
C1 C2 1.531(4)
C1 C10 1.531(4)
C2 C3 1.515(4)
C3 C4 1.511(4)
C4 C5 1.523(4)
C5 C6 1.524(4)
C5 C10 1.545(4)
C6 C7 1.521(4)
C7 C8 1.515(4)
C8 C14 1.502(4)
C8 C9 1.550(4)
C9 C11 1.540(4)
C9 C10 1.549(4)
C10 C18 1.540(4)
C11 C12 1.531(4)
C12 C13 1.529(4)
C13 C14 1.520(4)
C13 C19 1.528(4)
C13 C17 1.558(4)
C14 C15 1.455(4)
C15 C16 1.500(4)
C16 C17 1.541(4)
C17 C20 1.497(4)
C20 C21 1.336(4)
C20 C22 1.421(4)
C22 C23 1.336(4)

loop_
_geom_hbond_atom_site_label_D
_geom_hbond_atom_site_label_H
_geom_hbond_atom_site_label_A
_geom_hbond_distance_DH
_geom_hbond_distance_HA
_geom_hbond_distance_DA
_geom_hbond_angle_DHA
_geom_hbond_site_symmetry_A
O2 H2 O3 0.92(5) 1.92(5) 2.835(3) 171(4) 1_655
C4 H4B O2 0.97 2.65 3.276(4) 122.2 1_455
O2 H2 O3 0.92(5) 1.92(5) 2.835(3) 171(4) 1_655
C4 H4B O2 0.97 2.65 3.276(4) 122.2 1_455

loop_
_geom_torsion_atom_site_label_1
_geom_torsion_atom_site_label_2
_geom_torsion_atom_site_label_3
_geom_torsion_atom_site_label_4
_geom_torsion
C10 C1 C2 C3 -56.8(3)
C24 O3 C3 C4 -168.2(3)
C24 O3 C3 C2 69.1(4)
C1 C2 C3 O3 172.9(2)
C1 C2 C3 C4 53.0(3)
O3 C3 C4 C5 -176.6(3)
C2 C3 C4 C5 -53.3(4)
C3 C4 C5 C6 -176.2(3)
C3 C4 C5 C10 55.8(4)
C4 C5 C6 C7 173.8(3)
C10 C5 C6 C7 -57.9(3)
C5 C6 C7 C8 54.7(3)
C6 C7 C8 C14 -176.4(2)
C6 C7 C8 C9 -53.9(3)
C14 C8 C9 C11 -50.1(3)
C7 C8 C9 C11 -175.3(3)
C14 C8 C9 C10 -179.2(2)
C7 C8 C9 C10 55.6(3)
C2 C1 C10 C18 -64.6(3)
C2 C1 C10 C5 56.3(3)
C2 C1 C10 C9 173.3(2)
C4 C5 C10 C1 -55.2(3)
C6 C5 C10 C1 177.3(2)
C4 C5 C10 C18 63.7(3)
C6 C5 C10 C18 -63.9(3)
C4 C5 C10 C9 -174.5(2)
C6 C5 C10 C9 58.0(3)
C11 C9 C10 C1 60.1(3)
C8 C9 C10 C1 -172.5(2)
C11 C9 C10 C18 -60.9(3)
C8 C9 C10 C18 66.6(3)
C11 C9 C10 C5 176.5(2)
C8 C9 C10 C5 -56.1(3)
C10 C9 C11 C12 179.8(2)
C8 C9 C11 C12 52.2(3)
C9 C11 C12 C13 -54.9(3)
C11 C12 C13 C14 53.7(3)
C11 C12 C13 C19 -67.0(3)
C11 C12 C13 C17 166.0(2)
C15 O1 C14 C8 -123.1(2)
C15 O1 C14 C13 99.8(2)
C7 C8 C14 O1 46.9(3)
C9 C8 C14 O1 -77.5(3)
C7 C8 C14 C15 -22.8(4)
C9 C8 C14 C15 -147.2(3)
C7 C8 C14 C13 -178.9(2)
C9 C8 C14 C13 56.7(3)
C12 C13 C14 O1 77.4(3)
C19 C13 C14 O1 -160.6(2)
C17 C13 C14 O1 -43.3(3)
C12 C13 C14 C15 141.2(2)
C19 C13 C14 C15 -96.9(3)
C17 C13 C14 C15 20.4(3)
C12 C13 C14 C8 -58.0(3)
C19 C13 C14 C8 64.0(3)
C17 C13 C14 C8 -178.8(2)
C14 O1 C15 C16 -100.8(3)
C8 C14 C15 O1 97.8(3)
C13 C14 C15 O1 -104.4(2)
O1 C14 C15 C16 104.5(3)
C8 C14 C15 C16 -157.7(3)
C13 C14 C15 C16 0.1(3)
O1 C15 C16 O2 -80.3(3)
C14 C15 C16 O2 -145.1(2)
O1 C15 C16 C17 43.9(3)
C14 C15 C16 C17 -20.9(3)
O2 C16 C17 C20 -73.0(3)
C15 C16 C17 C20 163.0(2)
O2 C16 C17 C13 157.2(2)
C15 C16 C17 C13 33.1(3)
C14 C13 C17 C20 -160.6(2)
C12 C13 C17 C20 84.4(3)
C19 C13 C17 C20 -43.5(3)
C14 C13 C17 C16 -32.8(3)
C12 C13 C17 C16 -147.8(2)
C19 C13 C17 C16 84.3(3)
C16 C17 C20 C21 -6.2(4)
C13 C17 C20 C21 116.8(3)
C16 C17 C20 C22 170.5(3)
C13 C17 C20 C22 -66.5(4)
C22 C20 C21 O4 0.0(4)
C17 C20 C21 O4 177.3(3)
C23 O4 C21 C20 0.3(4)
C21 C20 C22 C23 -0.4(4)
C17 C20 C22 C23 -177.8(3)
C20 C22 C23 O4 0.6(4)
C21 O4 C23 C22 -0.6(4)
